data_1100962
loop_
_publ_author_name
'Eric J. Hawrelak'
'Wesley H. Bernskoetter'
'Emil Lobkovsky'
'Gordon T. Yee'
'Eckhard Bill'
'Paul J. Chirik'

_publ_section_title
;
Square Planar vs Tetrahedral Geometry in Four Coordinate Iron(II) Complexes
;
_journal_name_full 'Inorganic Chemistry'
_journal_page_first 3103
_journal_page_last 3111
_journal_paper_doi 10.1021/ic048202+
_journal_volume 44
_journal_year 2005
_chemical_formula_sum 'C35 H35 Cl Fe P2'
_chemical_formula_weight 608.87
_space_group_IT_number 14
_symmetry_cell_setting monoclinic
_symmetry_space_group_name_Hall '-P 2ybc'
_symmetry_space_group_name_H-M 'P 1 21/c 1'
_atom_sites_solution_hydrogens mixed
_atom_sites_solution_primary direct
_atom_sites_solution_secondary difmap
_cell_angle_alpha 90.00
_cell_angle_beta 91.1370(10)
_cell_angle_gamma 90.00
_cell_formula_units_Z 4
_cell_length_a 12.1140(5)
_cell_length_b 13.1394(6)
_cell_length_c 19.0367(9)
_cell_measurement_reflns_used ?
_cell_measurement_temperature 173(2)
_cell_measurement_theta_max ?
_cell_measurement_theta_min ?
_cell_volume 3029.5(2)
_diffrn_ambient_temperature 173(2)
_diffrn_detector_area_resol_mean ?
_diffrn_measurement_device_type 'Bruker 1K CCD area detector'
_diffrn_measurement_method '0.3 deg. omega scans'
_diffrn_radiation_monochromator graphite
_diffrn_radiation_source 'fine-focus sealed tube'
_diffrn_radiation_type MoK\a
_diffrn_radiation_wavelength 0.71073
_diffrn_reflns_av_R_equivalents 0.1084
_diffrn_reflns_av_sigmaI/netI 0.1093
_diffrn_reflns_limit_h_max 13
_diffrn_reflns_limit_h_min -9
_diffrn_reflns_limit_k_max 14
_diffrn_reflns_limit_k_min -14
_diffrn_reflns_limit_l_max 21
_diffrn_reflns_limit_l_min -21
_diffrn_reflns_number 15456
_diffrn_reflns_theta_max 23.27
_diffrn_reflns_theta_min 2.54
_diffrn_standards_decay_% ?
_diffrn_standards_interval_count ?
_diffrn_standards_interval_time ?
_diffrn_standards_number ?
_exptl_absorpt_coefficient_mu 0.715
_exptl_absorpt_correction_T_max 0.9824
_exptl_absorpt_correction_T_min 0.8703
_exptl_absorpt_correction_type SADABS
_exptl_absorpt_process_details ?
_exptl_crystal_colour yellowish
_exptl_crystal_density_diffrn 1.335
_exptl_crystal_density_meas ?
_exptl_crystal_density_method 'not measured'
_exptl_crystal_description block
_exptl_crystal_F_000 1272
_exptl_crystal_size_max 0.20
_exptl_crystal_size_mid 0.10
_exptl_crystal_size_min 0.03
_refine_ls_extinction_coef ?
_refine_ls_extinction_method none
_refine_ls_goodness_of_fit_ref 0.989
_refine_ls_hydrogen_treatment mixed
_refine_ls_matrix_type full
_refine_ls_number_parameters 468
_refine_ls_number_reflns 4347
_refine_ls_number_restraints 0
_refine_ls_restrained_S_all 0.989
_refine_ls_R_factor_all 0.1125
_refine_ls_R_factor_gt 0.0536
_refine_ls_shift/su_max 0.318
_refine_ls_shift/su_mean 0.017
_refine_ls_structure_factor_coef Fsqd
_refine_ls_weighting_details 'calc w=1/[\s^2^(Fo^2^)+(0.0526P)^2^+0.0000P] where P=(Fo^2^+2Fc^2^)/3'
_refine_ls_weighting_scheme calc
_refine_ls_wR_factor_gt 0.1007
_refine_ls_wR_factor_ref 0.1183
_reflns_number_gt 2669
_reflns_number_total 4347
_reflns_threshold_expression >2sigma(I)
_cod_depositor_comments
;
The following automatic conversions were performed:
'_symmetry_cell_setting' value 'Monoclinic' changed to 'monoclinic'
according to '/home/saulius/struct/CIF-dictionaries/cif_core.dic'
dictionary named 'cif_core.dic' version 2.4.1 from 2010-06-29.

Automatic conversion script
Id: cif_fix_enum 1527 2010-12-29 10:47:43Z saulius 
;
_cod_original_sg_symbol_H-M P2(1)/c
_cod_database_code 1100962

loop_
_symmetry_equiv_pos_as_xyz
'x, y, z'
'-x, y+1/2, -z+1/2'
'-x, -y, -z'
'x, -y-1/2, z-1/2'

loop_
_atom_site_label
_atom_site_type_symbol
_atom_site_fract_x
_atom_site_fract_y
_atom_site_fract_z
_atom_site_U_iso_or_equiv
_atom_site_adp_type
_atom_site_occupancy
_atom_site_symmetry_multiplicity
_atom_site_calc_flag
_atom_site_refinement_flags
_atom_site_disorder_assembly
_atom_site_disorder_group
Fe1 Fe 0.81788(6) 0.63456(5) 0.19565(4) 0.0253(2) Uani 1 1 d . . .
Cl1 Cl 0.86002(11) 0.57174(10) 0.30274(7) 0.0346(4) Uani 1 1 d . . .
P1 P 0.97840(11) 0.74701(10) 0.18214(7) 0.0259(4) Uani 1 1 d . . .
P2 P 0.72629(11) 0.79963(10) 0.22772(7) 0.0258(4) Uani 1 1 d . . .
C1 C 0.7667(4) 0.5331(4) 0.1204(2) 0.0274(13) Uani 1 1 d . . .
C2 C 0.8443(4) 0.4678(4) 0.0866(2) 0.0249(13) Uani 1 1 d . . .
C3 C 0.8086(5) 0.3874(4) 0.0436(3) 0.0232(13) Uani 1 1 d . . .
H3 H 0.862(3) 0.350(3) 0.0266(19) 0.000(11) Uiso 1 1 d . . .
C4 C 0.6976(4) 0.3656(4) 0.0330(3) 0.0301(13) Uani 1 1 d . . .
C5 C 0.6209(5) 0.4304(4) 0.0646(3) 0.0296(14) Uani 1 1 d . . .
H5 H 0.544(4) 0.419(3) 0.055(2) 0.012(12) Uiso 1 1 d . . .
C6 C 0.6543(4) 0.5119(4) 0.1072(3) 0.0272(13) Uani 1 1 d . . .
C7 C 0.9651(5) 0.4848(5) 0.0951(3) 0.0335(15) Uani 1 1 d . . .
H7C H 0.982(4) 0.502(4) 0.141(3) 0.035(16) Uiso 1 1 d . . .
H7B H 1.008(5) 0.431(5) 0.079(3) 0.08(2) Uiso 1 1 d . . .
H7A H 0.982(4) 0.558(4) 0.071(3) 0.049(17) Uiso 1 1 d . . .
C8 C 0.6585(4) 0.2764(4) -0.0096(3) 0.0351(14) Uani 1 1 d . . .
H8A H 0.7074 0.2665 -0.0494 0.053 Uiso 1 1 calc R . .
H8B H 0.5831 0.2890 -0.0271 0.053 Uiso 1 1 calc R . .
H8C H 0.6595 0.2152 0.0198 0.053 Uiso 1 1 calc R . .
C9 C 0.5660(4) 0.5758(4) 0.1396(3) 0.0404(15) Uani 1 1 d . . .
H9A H 0.4935 0.5459 0.1289 0.061 Uiso 1 1 calc R . .
H9B H 0.5690 0.6450 0.1204 0.061 Uiso 1 1 calc R . .
H9C H 0.5779 0.5783 0.1906 0.061 Uiso 1 1 calc R . .
C10 C 0.9435(5) 0.8624(4) 0.2314(3) 0.0309(14) Uani 1 1 d . . .
H10B H 0.941(3) 0.839(3) 0.276(2) 0.000(11) Uiso 1 1 d . . .
H10A H 0.999(4) 0.915(3) 0.222(2) 0.028(14) Uiso 1 1 d . . .
C11 C 0.8292(5) 0.8996(4) 0.2109(3) 0.0322(15) Uani 1 1 d . . .
H11B H 0.822(4) 0.908(3) 0.156(3) 0.033(14) Uiso 1 1 d . . .
H11A H 0.813(3) 0.961(4) 0.234(2) 0.019(13) Uiso 1 1 d . . .
C12 C 1.1154(4) 0.7129(4) 0.2164(3) 0.0300(13) Uani 1 1 d . . .
C13 C 1.1469(6) 0.7300(5) 0.2848(3) 0.0528(19) Uani 1 1 d . . .
H13 H 1.100(6) 0.754(5) 0.316(4) 0.10(3) Uiso 1 1 d . . .
C14 C 1.2498(6) 0.7017(6) 0.3105(4) 0.069(2) Uani 1 1 d . . .
H14 H 1.273(6) 0.717(5) 0.355(4) 0.09(3) Uiso 1 1 d . . .
C15 C 1.3222(5) 0.6531(5) 0.2686(4) 0.0474(17) Uani 1 1 d . . .
H15 H 1.392(4) 0.630(4) 0.291(3) 0.034(15) Uiso 1 1 d . . .
C16 C 1.2913(5) 0.6343(5) 0.2003(4) 0.0465(18) Uani 1 1 d . . .
H16 H 1.331(5) 0.605(4) 0.172(3) 0.05(2) Uiso 1 1 d . . .
C17 C 1.1893(5) 0.6625(4) 0.1742(4) 0.0393(16) Uani 1 1 d . . .
H17 H 1.171(4) 0.661(4) 0.132(3) 0.034(17) Uiso 1 1 d . . .
C18 C 1.0019(4) 0.7954(4) 0.0944(3) 0.0250(13) Uani 1 1 d . . .
C19 C 1.0871(4) 0.8624(4) 0.0798(3) 0.0289(13) Uani 1 1 d . . .
H19 H 1.148(4) 0.879(3) 0.112(2) 0.028(14) Uiso 1 1 d . . .
C20 C 1.1001(5) 0.9002(4) 0.0130(3) 0.0331(14) Uani 1 1 d . . .
H20 H 1.169(3) 0.941(3) 0.001(2) 0.011(11) Uiso 1 1 d . . .
C21 C 1.0283(5) 0.8719(4) -0.0402(3) 0.0333(14) Uani 1 1 d . . .
H21 H 1.043(4) 0.898(3) -0.082(2) 0.021(14) Uiso 1 1 d . . .
C22 C 0.9434(5) 0.8068(4) -0.0269(3) 0.0362(15) Uani 1 1 d . . .
H22 H 0.899(3) 0.789(3) -0.063(2) 0.010(12) Uiso 1 1 d . . .
C23 C 0.9305(5) 0.7683(4) 0.0393(3) 0.0310(14) Uani 1 1 d . . .
H23 H 0.874(3) 0.726(3) 0.0491(19) 0.000(11) Uiso 1 1 d . . .
C24 C 0.5990(4) 0.8551(4) 0.1909(3) 0.0276(13) Uani 1 1 d . . .
C25 C 0.5939(6) 0.8793(5) 0.1199(3) 0.0441(16) Uani 1 1 d . . .
H25 H 0.663(4) 0.873(3) 0.093(2) 0.036(15) Uiso 1 1 d . . .
C26 C 0.4971(6) 0.9216(5) 0.0911(4) 0.0495(19) Uani 1 1 d . . .
H26 H 0.507(4) 0.938(4) 0.049(3) 0.035(17) Uiso 1 1 d . . .
C27 C 0.4080(6) 0.9385(5) 0.1303(4) 0.0427(18) Uani 1 1 d . . .
H27 H 0.351(4) 0.963(4) 0.113(3) 0.032(17) Uiso 1 1 d . . .
C28 C 0.4111(5) 0.9124(4) 0.1999(4) 0.0428(16) Uani 1 1 d . . .
H28 H 0.347(4) 0.924(4) 0.228(3) 0.041(17) Uiso 1 1 d . . .
C29 C 0.5057(5) 0.8718(4) 0.2300(3) 0.0341(14) Uani 1 1 d . . .
H29 H 0.511(3) 0.853(3) 0.274(2) 0.004(12) Uiso 1 1 d . . .
C30 C 0.7046(4) 0.8023(4) 0.3216(2) 0.0227(12) Uani 1 1 d . . .
C31 C 0.6452(4) 0.7222(4) 0.3510(3) 0.0278(13) Uani 1 1 d . . .
H31 H 0.624(4) 0.670(3) 0.322(2) 0.028(15) Uiso 1 1 d . . .
C32 C 0.6232(5) 0.7221(5) 0.4215(3) 0.0352(15) Uani 1 1 d . . .
H32 H 0.584(3) 0.672(3) 0.436(2) 0.009(13) Uiso 1 1 d . . .
C33 C 0.6583(5) 0.8003(5) 0.4645(3) 0.0361(15) Uani 1 1 d . . .
H33 H 0.651(4) 0.795(4) 0.510(3) 0.042(17) Uiso 1 1 d . . .
C34 C 0.7175(4) 0.8795(4) 0.4368(3) 0.0298(14) Uani 1 1 d . . .
H34 H 0.729(4) 0.937(4) 0.463(2) 0.032(15) Uiso 1 1 d . . .
C35 C 0.7404(4) 0.8797(4) 0.3662(3) 0.0270(13) Uani 1 1 d . . .
H35 H 0.778(3) 0.927(3) 0.349(2) 0.001(12) Uiso 1 1 d . . .

loop_
_atom_site_aniso_label
_atom_site_aniso_U_11
_atom_site_aniso_U_22
_atom_site_aniso_U_33
_atom_site_aniso_U_23
_atom_site_aniso_U_13
_atom_site_aniso_U_12
Fe1 0.0260(5) 0.0256(4) 0.0242(4) -0.0022(3) 0.0021(3) -0.0010(4)
Cl1 0.0390(9) 0.0374(9) 0.0272(8) 0.0022(6) 0.0002(6) 0.0099(7)
P1 0.0238(9) 0.0293(8) 0.0248(8) -0.0053(6) 0.0060(6) -0.0032(7)
P2 0.0257(9) 0.0260(8) 0.0259(8) -0.0015(6) 0.0059(6) 0.0013(7)
C1 0.031(4) 0.028(3) 0.023(3) 0.004(2) 0.005(2) -0.008(3)
C2 0.022(3) 0.028(3) 0.025(3) 0.001(2) 0.004(2) -0.001(3)
C3 0.019(4) 0.026(3) 0.025(3) 0.000(2) 0.009(3) 0.007(3)
C4 0.025(4) 0.033(3) 0.032(3) 0.002(3) 0.002(3) 0.001(3)
C5 0.013(4) 0.040(4) 0.035(3) -0.002(3) -0.002(3) -0.006(3)
C6 0.020(3) 0.036(3) 0.025(3) 0.004(3) 0.007(2) 0.003(3)
C7 0.025(4) 0.038(4) 0.038(4) -0.009(3) -0.001(3) 0.006(3)
C8 0.031(3) 0.040(4) 0.034(3) -0.013(3) 0.006(3) -0.006(3)
C9 0.029(4) 0.049(4) 0.044(4) -0.007(3) 0.009(3) -0.005(3)
C10 0.036(4) 0.030(3) 0.027(3) -0.004(3) 0.014(3) -0.011(3)
C11 0.037(4) 0.027(4) 0.032(4) -0.008(3) 0.011(3) -0.003(3)
C12 0.024(3) 0.035(3) 0.031(3) 0.000(3) 0.004(3) -0.005(3)
C13 0.040(5) 0.081(5) 0.036(4) -0.015(3) -0.008(3) 0.018(4)
C14 0.058(6) 0.095(6) 0.053(5) -0.029(5) -0.024(4) 0.018(5)
C15 0.029(4) 0.050(4) 0.063(5) 0.001(4) -0.015(4) -0.002(3)
C16 0.022(4) 0.050(4) 0.068(5) -0.004(4) 0.013(4) 0.003(3)
C17 0.030(4) 0.048(4) 0.039(4) 0.003(3) 0.003(3) -0.004(3)
C18 0.021(3) 0.023(3) 0.031(3) -0.009(2) 0.009(3) 0.001(3)
C19 0.023(4) 0.030(3) 0.033(3) -0.001(3) 0.001(3) 0.003(3)
C20 0.031(4) 0.029(3) 0.040(4) 0.001(3) 0.015(3) -0.001(3)
C21 0.037(4) 0.032(4) 0.031(4) 0.008(3) 0.008(3) 0.006(3)
C22 0.041(4) 0.041(4) 0.026(4) -0.006(3) -0.005(3) 0.004(3)
C23 0.027(4) 0.033(4) 0.033(4) -0.005(3) 0.005(3) -0.005(3)
C24 0.034(4) 0.022(3) 0.027(3) 0.002(2) 0.000(3) 0.001(3)
C25 0.051(5) 0.043(4) 0.038(4) 0.001(3) 0.006(3) 0.008(3)
C26 0.065(6) 0.047(4) 0.036(4) 0.008(3) -0.016(4) 0.009(4)
C27 0.035(5) 0.039(4) 0.053(5) -0.010(3) -0.019(4) 0.014(3)
C28 0.030(4) 0.044(4) 0.054(5) 0.001(3) -0.006(4) 0.002(3)
C29 0.024(4) 0.047(4) 0.032(4) -0.003(3) 0.002(3) 0.003(3)
C30 0.013(3) 0.028(3) 0.026(3) -0.001(2) 0.002(2) 0.004(2)
C31 0.026(3) 0.029(4) 0.029(3) -0.003(3) 0.007(3) -0.001(3)
C32 0.039(4) 0.030(4) 0.037(4) 0.009(3) 0.016(3) -0.003(3)
C33 0.041(4) 0.044(4) 0.024(4) 0.006(3) 0.009(3) 0.012(3)
C34 0.031(4) 0.032(4) 0.026(3) -0.010(3) 0.001(3) 0.009(3)
C35 0.026(3) 0.023(3) 0.032(3) 0.003(3) 0.003(3) -0.005(3)

loop_
_atom_type_symbol
_atom_type_description
_atom_type_scat_dispersion_real
_atom_type_scat_dispersion_imag
_atom_type_scat_source
C C 0.0033 0.0016 'International Tables Vol C Tables 4.2.6.8 and 6.1.1.4'
H H 0.0000 0.0000 'International Tables Vol C Tables 4.2.6.8 and 6.1.1.4'
P P 0.1023 0.0942 'International Tables Vol C Tables 4.2.6.8 and 6.1.1.4'
Cl Cl 0.1484 0.1585 'International Tables Vol C Tables 4.2.6.8 and 6.1.1.4'
Fe Fe 0.3463 0.8444 'International Tables Vol C Tables 4.2.6.8 and 6.1.1.4'
